data_7023424
loop_
_publ_author_name
'Moore, Stephanie A.'
'Davies, David L.'
'Karim, Marcus M.'
'Nagle, Jeffrey K.'
'Wolf, Michael O.'
'Patrick, Brian O.'

_publ_section_title
;
 Photophysical behaviour of cyclometalated iridium(III) complexes with
 phosphino(terthiophene) ligands.
;
_journal_issue 34
_journal_name_full 'Dalton transactions (Cambridge, England : 2003)'
_journal_page_first 12354
_journal_page_last 12363
_journal_paper_doi 10.1039/c3dt51320c
_journal_volume 42
_journal_year 2013
_chemical_formula_sum 'C42 H30 Ir N4 P S3'
_chemical_formula_weight 910.05
_chemical_name_systematic
;
 ?
;
_space_group_IT_number 14
_symmetry_cell_setting monoclinic
_symmetry_space_group_name_Hall '-P 2yn'
_symmetry_space_group_name_H-M 'P 1 21/n 1'
_atom_sites_solution_hydrogens geom
_atom_sites_solution_primary direct
_atom_sites_solution_secondary difmap
_audit_creation_method SHELXL-97
_cell_angle_alpha 90.00
_cell_angle_beta 91.6240(10)
_cell_angle_gamma 90.00
_cell_formula_units_Z 4
_cell_length_a 9.9313(3)
_cell_length_b 17.0695(4)
_cell_length_c 20.9214(5)
_cell_measurement_reflns_used 9191
_cell_measurement_temperature 100.0(2)
_cell_measurement_theta_max 30.06
_cell_measurement_theta_min 2.37
_cell_volume 3545.22(16)
_computing_data_collection 'Bruker APEX2'
_computing_molecular_graphics 'Bruker SHELXTL'
_computing_publication_material 'Bruker SHELXTL'
_computing_structure_refinement 'SHELXL-97 (Sheldrick, 2008)'
_diffrn_ambient_temperature 100.0(2)
_diffrn_measured_fraction_theta_full 0.998
_diffrn_measured_fraction_theta_max 0.998
_diffrn_measurement_device_type 'Bruker X8 APEX II'
_diffrn_measurement_method 'area detector'
_diffrn_radiation_monochromator graphite
_diffrn_radiation_source 'fine-focus sealed tube'
_diffrn_radiation_type MoK\a
_diffrn_radiation_wavelength 0.71073
_diffrn_reflns_av_R_equivalents 0.0338
_diffrn_reflns_av_sigmaI/netI 0.0241
_diffrn_reflns_limit_h_max 14
_diffrn_reflns_limit_h_min -13
_diffrn_reflns_limit_k_max 24
_diffrn_reflns_limit_k_min -21
_diffrn_reflns_limit_l_max 29
_diffrn_reflns_limit_l_min -23
_diffrn_reflns_number 60806
_diffrn_reflns_theta_full 30.09
_diffrn_reflns_theta_max 30.09
_diffrn_reflns_theta_min 2.25
_exptl_absorpt_coefficient_mu 4.026
_exptl_absorpt_correction_T_max 0.447
_exptl_absorpt_correction_T_min 0.330
_exptl_absorpt_correction_type multi-scan
_exptl_absorpt_process_details 'SADABS, Sheldrick (2008)'
_exptl_crystal_colour brown
_exptl_crystal_density_diffrn 1.705
_exptl_crystal_density_method 'not measured'
_exptl_crystal_description prism
_exptl_crystal_F_000 1800
_exptl_crystal_size_max 0.29
_exptl_crystal_size_mid 0.28
_exptl_crystal_size_min 0.20
_refine_diff_density_max 0.806
_refine_diff_density_min -0.417
_refine_diff_density_rms 0.088
_refine_ls_extinction_method none
_refine_ls_goodness_of_fit_ref 1.027
_refine_ls_hydrogen_treatment constr
_refine_ls_matrix_type full
_refine_ls_number_parameters 460
_refine_ls_number_reflns 10385
_refine_ls_number_restraints 0
_refine_ls_restrained_S_all 1.027
_refine_ls_R_factor_all 0.0255
_refine_ls_R_factor_gt 0.0197
_refine_ls_shift/su_max 0.004
_refine_ls_shift/su_mean 0.000
_refine_ls_structure_factor_coef Fsqd
_refine_ls_weighting_details 'calc w=1/[\s^2^(Fo^2^)+(0.0178P)^2^+2.6069P] where P=(Fo^2^+2Fc^2^)/3'
_refine_ls_weighting_scheme calc
_refine_ls_wR_factor_gt 0.0423
_refine_ls_wR_factor_ref 0.0441
_reflns_number_gt 9210
_reflns_number_total 10385
_reflns_threshold_expression >2\s(I)
_cod_data_source_file c3dt51320c.txt
_cod_data_source_block mw168
_cod_original_sg_symbol_H-M P21/n
_cod_database_code 7023424

loop_
_symmetry_equiv_pos_as_xyz
'x, y, z'
'-x+1/2, y+1/2, -z+1/2'
'-x, -y, -z'
'x-1/2, -y-1/2, z-1/2'

loop_
_atom_site_label
_atom_site_type_symbol
_atom_site_fract_x
_atom_site_fract_y
_atom_site_fract_z
_atom_site_U_iso_or_equiv
_atom_site_adp_type
_atom_site_occupancy
_atom_site_symmetry_multiplicity
_atom_site_calc_flag
_atom_site_refinement_flags
C1 C 0.05690(19) 0.26750(11) 1.01446(9) 0.0148(3) Uani 1 1 d .
C2 C -0.0114(2) 0.23147(12) 1.06582(10) 0.0187(4) Uani 1 1 d .
H2 H 0.0233 0.1865 1.0874 0.022 Uiso 1 1 calc R
C3 C -0.1300(2) 0.26577(12) 1.08188(10) 0.0209(4) Uani 1 1 d .
H3 H -0.1853 0.2479 1.1152 0.025 Uiso 1 1 calc R
C4 C -0.01942(19) 0.33029(11) 0.99196(9) 0.0150(4) Uani 1 1 d .
C5 C 0.00502(19) 0.38119(11) 0.93798(9) 0.0149(4) Uani 1 1 d .
C6 C 0.09394(19) 0.37058(11) 0.88912(9) 0.0150(4) Uani 1 1 d .
C7 C 0.0869(2) 0.43259(11) 0.84328(9) 0.0163(4) Uani 1 1 d .
H7 H 0.1423 0.4346 0.8070 0.020 Uiso 1 1 calc R
C8 C -0.0064(2) 0.48855(11) 0.85616(9) 0.0161(4) Uani 1 1 d .
C9 C -0.0379(2) 0.55868(11) 0.82010(9) 0.0167(4) Uani 1 1 d .
C10 C -0.1026(2) 0.62501(12) 0.83877(10) 0.0204(4) Uani 1 1 d .
H10 H -0.1403 0.6313 0.8797 0.025 Uiso 1 1 calc R
C11 C -0.1078(2) 0.68372(12) 0.79048(11) 0.0234(4) Uani 1 1 d .
H11 H -0.1485 0.7336 0.7958 0.028 Uiso 1 1 calc R
C12 C -0.0486(2) 0.66081(12) 0.73625(11) 0.0228(4) Uani 1 1 d .
H12 H -0.0417 0.6928 0.6993 0.027 Uiso 1 1 calc R
C13 C 0.1008(2) 0.21579(11) 0.83628(9) 0.0155(4) Uani 1 1 d .
C14 C -0.0389(2) 0.21311(12) 0.84029(10) 0.0198(4) Uani 1 1 d .
H14 H -0.0851 0.2532 0.8623 0.024 Uiso 1 1 calc R
C15 C -0.1107(2) 0.15159(14) 0.81197(10) 0.0244(4) Uani 1 1 d .
H15 H -0.2059 0.1497 0.8149 0.029 Uiso 1 1 calc R
C16 C -0.0444(2) 0.09338(13) 0.77971(10) 0.0265(5) Uani 1 1 d .
H16 H -0.0940 0.0516 0.7604 0.032 Uiso 1 1 calc R
C17 C 0.0945(2) 0.09567(13) 0.77543(10) 0.0240(4) Uani 1 1 d .
H17 H 0.1402 0.0555 0.7532 0.029 Uiso 1 1 calc R
C18 C 0.1668(2) 0.15685(12) 0.80366(9) 0.0187(4) Uani 1 1 d .
H18 H 0.2621 0.1584 0.8007 0.022 Uiso 1 1 calc R
C19 C 0.3292(2) 0.31875(11) 0.83154(9) 0.0171(4) Uani 1 1 d .
C20 C 0.3040(2) 0.32670(12) 0.76569(10) 0.0213(4) Uani 1 1 d .
H20 H 0.2201 0.3102 0.7473 0.026 Uiso 1 1 calc R
C21 C 0.4016(3) 0.35876(13) 0.72724(11) 0.0282(5) Uani 1 1 d .
H21 H 0.3837 0.3650 0.6827 0.034 Uiso 1 1 calc R
C22 C 0.5244(3) 0.38163(13) 0.75347(13) 0.0337(6) Uani 1 1 d .
H22 H 0.5910 0.4031 0.7268 0.040 Uiso 1 1 calc R
C23 C 0.5511(2) 0.37351(13) 0.81830(12) 0.0297(5) Uani 1 1 d .
H23 H 0.6359 0.3891 0.8362 0.036 Uiso 1 1 calc R
C24 C 0.4531(2) 0.34231(12) 0.85730(11) 0.0217(4) Uani 1 1 d .
H24 H 0.4712 0.3371 0.9019 0.026 Uiso 1 1 calc R
C25 C 0.3484(2) 0.40636(11) 1.01056(10) 0.0188(4) Uani 1 1 d .
H25 H 0.3157 0.4308 0.9724 0.023 Uiso 1 1 calc R
C26 C 0.4202(2) 0.44450(13) 1.06010(10) 0.0240(4) Uani 1 1 d .
H26 H 0.4452 0.4982 1.0619 0.029 Uiso 1 1 calc R
C27 C 0.4466(2) 0.38827(13) 1.10532(10) 0.0244(4) Uani 1 1 d .
H27 H 0.4938 0.3959 1.1450 0.029 Uiso 1 1 calc R
C28 C 0.3777(2) 0.24565(12) 1.11199(10) 0.0174(4) Uani 1 1 d .
C29 C 0.4325(2) 0.22880(13) 1.17247(10) 0.0239(4) Uani 1 1 d .
H29 H 0.4846 0.2666 1.1955 0.029 Uiso 1 1 calc R
C30 C 0.4089(2) 0.15524(14) 1.19809(10) 0.0248(5) Uani 1 1 d .
H30 H 0.4446 0.1422 1.2393 0.030 Uiso 1 1 calc R
C31 C 0.3332(2) 0.10079(13) 1.16343(10) 0.0221(4) Uani 1 1 d .
H31 H 0.3169 0.0506 1.1812 0.027 Uiso 1 1 calc R
C32 C 0.2810(2) 0.11930(12) 1.10272(9) 0.0185(4) Uani 1 1 d .
H32 H 0.2298 0.0811 1.0797 0.022 Uiso 1 1 calc R
C33 C 0.30198(19) 0.19245(12) 1.07491(9) 0.0156(4) Uani 1 1 d .
C34 C 0.43594(19) 0.18395(11) 0.96188(9) 0.0150(4) Uani 1 1 d .
C35 C 0.5673(2) 0.21296(12) 0.96875(10) 0.0180(4) Uani 1 1 d .
H35 H 0.5802 0.2652 0.9834 0.022 Uiso 1 1 calc R
C36 C 0.6798(2) 0.16815(13) 0.95492(10) 0.0200(4) Uani 1 1 d .
H36 H 0.7674 0.1902 0.9595 0.024 Uiso 1 1 calc R
C37 C 0.6642(2) 0.09122(13) 0.93446(10) 0.0211(4) Uani 1 1 d .
H37 H 0.7410 0.0610 0.9243 0.025 Uiso 1 1 calc R
C38 C 0.5365(2) 0.05851(12) 0.92881(9) 0.0190(4) Uani 1 1 d .
H38 H 0.5244 0.0055 0.9160 0.023 Uiso 1 1 calc R
C39 C 0.42713(19) 0.10549(11) 0.94246(9) 0.0145(4) Uani 1 1 d .
C40 C 0.0790(2) 0.08382(12) 0.95085(9) 0.0175(4) Uani 1 1 d .
H40 H -0.0080 0.1037 0.9595 0.021 Uiso 1 1 calc R
C41 C 0.1062(2) 0.00760(12) 0.93028(10) 0.0217(4) Uani 1 1 d .
H41 H 0.0429 -0.0333 0.9226 0.026 Uiso 1 1 calc R
C42 C 0.2426(2) 0.00394(12) 0.92355(9) 0.0196(4) Uani 1 1 d .
H42 H 0.2922 -0.0405 0.9103 0.024 Uiso 1 1 calc R
N1 N 0.33291(16) 0.33105(10) 1.02475(8) 0.0153(3) Uani 1 1 d .
N2 N 0.39398(17) 0.32023(10) 1.08362(8) 0.0176(3) Uani 1 1 d .
N3 N 0.19334(16) 0.12424(9) 0.95644(7) 0.0146(3) Uani 1 1 d .
N4 N 0.29395(16) 0.07502(9) 0.93916(8) 0.0150(3) Uani 1 1 d .
P1 P 0.19912(5) 0.28499(3) 0.88482(2) 0.01285(9) Uani 1 1 d .
S1 S -0.16614(5) 0.34488(3) 1.03432(2) 0.01945(10) Uani 1 1 d .
S2 S -0.08725(5) 0.46648(3) 0.92629(2) 0.01741(9) Uani 1 1 d .
S3 S 0.01272(6) 0.56715(3) 0.74205(3) 0.02240(11) Uani 1 1 d .
Ir1 Ir 0.251601(7) 0.232685(4) 0.984820(3) 0.01190(2) Uani 1 1 d .

loop_
_atom_site_aniso_label
_atom_site_aniso_U_11
_atom_site_aniso_U_22
_atom_site_aniso_U_33
_atom_site_aniso_U_23
_atom_site_aniso_U_13
_atom_site_aniso_U_12
C1 0.0153(9) 0.0158(9) 0.0134(8) -0.0027(7) -0.0007(7) 0.0008(7)
C2 0.0170(9) 0.0195(9) 0.0197(9) 0.0022(8) 0.0015(7) 0.0006(8)
C3 0.0197(10) 0.0235(10) 0.0198(9) 0.0042(8) 0.0042(8) -0.0010(8)
C4 0.0139(8) 0.0187(9) 0.0125(8) -0.0017(7) 0.0024(7) 0.0021(7)
C5 0.0148(9) 0.0147(9) 0.0151(8) -0.0016(7) -0.0011(7) 0.0027(7)
C6 0.0146(9) 0.0155(9) 0.0149(8) -0.0006(7) -0.0005(7) 0.0022(7)
C7 0.0191(9) 0.0171(9) 0.0126(8) 0.0003(7) 0.0006(7) 0.0011(7)
C8 0.0189(9) 0.0155(9) 0.0137(8) -0.0004(7) -0.0008(7) 0.0007(7)
C9 0.0185(9) 0.0162(9) 0.0152(9) 0.0007(7) -0.0012(7) 0.0000(7)
C10 0.0243(10) 0.0176(9) 0.0193(9) 0.0004(8) -0.0014(8) 0.0029(8)
C11 0.0228(10) 0.0163(10) 0.0309(11) 0.0033(8) -0.0041(9) 0.0020(8)
C12 0.0185(10) 0.0208(10) 0.0287(11) 0.0083(9) -0.0038(8) -0.0031(8)
C13 0.0188(9) 0.0171(9) 0.0105(8) 0.0024(7) -0.0003(7) 0.0003(7)
C14 0.0192(10) 0.0243(10) 0.0157(9) 0.0031(8) -0.0015(7) 0.0011(8)
C15 0.0215(10) 0.0321(12) 0.0195(10) 0.0047(9) -0.0051(8) -0.0061(9)
C16 0.0354(13) 0.0243(11) 0.0193(10) 0.0017(8) -0.0083(9) -0.0085(9)
C17 0.0345(12) 0.0193(10) 0.0179(10) -0.0010(8) -0.0028(9) 0.0003(9)
C18 0.0204(10) 0.0183(9) 0.0174(9) 0.0003(7) -0.0008(8) 0.0004(8)
C19 0.0196(9) 0.0130(8) 0.0192(9) -0.0006(7) 0.0069(8) 0.0027(7)
C20 0.0275(11) 0.0174(9) 0.0195(10) -0.0010(8) 0.0067(8) 0.0029(8)
C21 0.0428(14) 0.0191(10) 0.0236(11) 0.0016(8) 0.0168(10) 0.0035(10)
C22 0.0401(14) 0.0192(10) 0.0434(14) -0.0017(10) 0.0285(12) -0.0035(10)
C23 0.0229(11) 0.0213(11) 0.0456(14) -0.0065(10) 0.0130(10) -0.0044(9)
C24 0.0218(10) 0.0153(9) 0.0285(11) -0.0012(8) 0.0061(8) 0.0008(8)
C25 0.0208(10) 0.0149(9) 0.0208(10) -0.0005(7) 0.0026(8) 0.0007(7)
C26 0.0283(11) 0.0184(10) 0.0254(11) -0.0065(8) 0.0031(9) -0.0041(8)
C27 0.0274(11) 0.0238(11) 0.0218(10) -0.0075(8) -0.0024(9) -0.0043(9)
C28 0.0181(9) 0.0172(9) 0.0171(9) -0.0009(7) 0.0013(7) 0.0036(7)
C29 0.0252(11) 0.0300(12) 0.0161(9) -0.0032(8) -0.0048(8) 0.0036(9)
C30 0.0287(11) 0.0310(12) 0.0146(9) 0.0029(8) -0.0025(8) 0.0094(9)
C31 0.0235(10) 0.0224(10) 0.0208(10) 0.0046(8) 0.0043(8) 0.0073(8)
C32 0.0175(9) 0.0206(10) 0.0174(9) 0.0004(8) 0.0008(7) 0.0029(8)
C33 0.0137(8) 0.0183(9) 0.0147(8) -0.0019(7) 0.0008(7) 0.0044(7)
C34 0.0164(9) 0.0160(9) 0.0126(8) 0.0006(7) 0.0004(7) 0.0016(7)
C35 0.0168(9) 0.0176(9) 0.0196(9) -0.0018(7) 0.0006(7) 0.0010(7)
C36 0.0134(9) 0.0258(11) 0.0207(10) -0.0003(8) 0.0003(7) 0.0019(8)
C37 0.0178(9) 0.0247(10) 0.0211(10) 0.0014(8) 0.0029(8) 0.0080(8)
C38 0.0237(10) 0.0159(9) 0.0175(9) 0.0002(7) 0.0026(8) 0.0047(8)
C39 0.0164(9) 0.0157(9) 0.0114(8) 0.0010(7) 0.0001(7) 0.0006(7)
C40 0.0176(9) 0.0181(9) 0.0167(9) 0.0017(7) 0.0004(7) -0.0028(7)
C41 0.0263(11) 0.0183(10) 0.0205(10) 0.0006(8) -0.0004(8) -0.0072(8)
C42 0.0268(11) 0.0138(9) 0.0184(9) -0.0005(7) 0.0006(8) 0.0001(8)
N1 0.0141(7) 0.0177(8) 0.0140(7) -0.0019(6) 0.0009(6) 0.0013(6)
N2 0.0184(8) 0.0193(8) 0.0151(8) -0.0025(6) -0.0018(6) 0.0005(6)
N3 0.0145(8) 0.0151(8) 0.0142(7) 0.0010(6) 0.0000(6) 0.0016(6)
N4 0.0176(8) 0.0125(7) 0.0148(7) 0.0003(6) 0.0000(6) 0.0011(6)
P1 0.0134(2) 0.0128(2) 0.0123(2) 0.00006(17) 0.00146(17) 0.00138(17)
S1 0.0160(2) 0.0227(2) 0.0199(2) 0.00135(19) 0.00416(18) 0.00369(19)
S2 0.0194(2) 0.0171(2) 0.0158(2) 0.00081(18) 0.00233(18) 0.00599(18)
S3 0.0270(3) 0.0202(2) 0.0202(2) 0.00425(19) 0.0037(2) 0.0009(2)
Ir1 0.01179(3) 0.01218(4) 0.01173(3) -0.00030(3) 0.00016(2) 0.00105(3)

loop_
_atom_type_symbol
_atom_type_description
_atom_type_scat_dispersion_real
_atom_type_scat_dispersion_imag
_atom_type_scat_source
C C 0.0033 0.0016 'International Tables Vol C Tables 4.2.6.8 and 6.1.1.4'
H H 0.0000 0.0000 'International Tables Vol C Tables 4.2.6.8 and 6.1.1.4'
N N 0.0061 0.0033 'International Tables Vol C Tables 4.2.6.8 and 6.1.1.4'
P P 0.1023 0.0942 'International Tables Vol C Tables 4.2.6.8 and 6.1.1.4'
S S 0.1246 0.1234 'International Tables Vol C Tables 4.2.6.8 and 6.1.1.4'
Ir Ir -1.4442 7.9887 'International Tables Vol C Tables 4.2.6.8 and 6.1.1.4'

loop_
_geom_angle_atom_site_label_1
_geom_angle_atom_site_label_2
_geom_angle_atom_site_label_3
_geom_angle
C4 C1 C2 108.76(17)
C4 C1 Ir1 127.44(14)
C2 C1 Ir1 123.63(14)
C3 C2 C1 115.63(19)
C3 C2 H2 122.2
C1 C2 H2 122.2
C2 C3 S1 111.33(16)
C2 C3 H3 124.3
S1 C3 H3 124.3
C1 C4 C5 128.69(17)
C1 C4 S1 113.20(14)
C5 C4 S1 118.07(14)
C6 C5 C4 128.45(17)
C6 C5 S2 110.62(14)
C4 C5 S2 120.88(14)
C5 C6 C7 112.29(17)
C5 C6 P1 121.84(15)
C7 C6 P1 125.82(14)
C8 C7 C6 114.04(17)
C8 C7 H7 123.0
C6 C7 H7 123.0
C7 C8 C9 128.06(18)
C7 C8 S2 110.40(15)
C9 C8 S2 121.53(15)
C10 C9 C8 129.44(19)
C10 C9 S3 110.68(15)
C8 C9 S3 119.86(15)
C9 C10 C11 112.89(19)
C9 C10 H10 123.6
C11 C10 H10 123.6
C12 C11 C10 112.64(19)
C12 C11 H11 123.7
C10 C11 H11 123.7
C11 C12 S3 111.90(16)
C11 C12 H12 124.1
S3 C12 H12 124.1
C18 C13 C14 119.35(19)
C18 C13 P1 119.32(15)
C14 C13 P1 120.41(15)
C15 C14 C13 119.9(2)
C15 C14 H14 120.1
C13 C14 H14 120.1
C16 C15 C14 120.4(2)
C16 C15 H15 119.8
C14 C15 H15 119.8
C15 C16 C17 120.1(2)
C15 C16 H16 120.0
C17 C16 H16 120.0
C16 C17 C18 119.8(2)
C16 C17 H17 120.1
C18 C17 H17 120.1
C17 C18 C13 120.5(2)
C17 C18 H18 119.8
C13 C18 H18 119.8
C24 C19 C20 119.05(19)
C24 C19 P1 119.31(16)
C20 C19 P1 121.48(16)
C21 C20 C19 120.0(2)
C21 C20 H20 120.0
C19 C20 H20 120.0
C22 C21 C20 120.3(2)
C22 C21 H21 119.8
C20 C21 H21 119.8
C21 C22 C23 120.3(2)
C21 C22 H22 119.8
C23 C22 H22 119.8
C22 C23 C24 119.7(2)
C22 C23 H23 120.2
C24 C23 H23 120.2
C19 C24 C23 120.6(2)
C19 C24 H24 119.7
C23 C24 H24 119.7
N1 C25 C26 110.11(19)
N1 C25 H25 124.9
C26 C25 H25 124.9
C27 C26 C25 105.62(19)
C27 C26 H26 127.2
C25 C26 H26 127.2
N2 C27 C26 107.87(19)
N2 C27 H27 126.1
C26 C27 H27 126.1
C29 C28 C33 124.02(19)
C29 C28 N2 121.34(19)
C33 C28 N2 114.64(17)
C30 C29 C28 118.1(2)
C30 C29 H29 120.9
C28 C29 H29 120.9
C31 C30 C29 119.96(19)
C31 C30 H30 120.0
C29 C30 H30 120.0
C30 C31 C32 120.4(2)
C30 C31 H31 119.8
C32 C31 H31 119.8
C31 C32 C33 121.7(2)
C31 C32 H32 119.1
C33 C32 H32 119.1
C32 C33 C28 115.70(18)
C32 C33 Ir1 130.25(15)
C28 C33 Ir1 113.87(14)
C35 C34 C39 114.73(17)
C35 C34 Ir1 131.24(15)
C39 C34 Ir1 113.64(14)
C36 C35 C34 122.40(19)
C36 C35 H35 118.8
C34 C35 H35 118.8
C37 C36 C35 120.08(19)
C37 C36 H36 120.0
C35 C36 H36 120.0
C38 C37 C36 120.03(19)
C38 C37 H37 120.0
C36 C37 H37 120.0
C39 C38 C37 117.98(19)
C39 C38 H38 121.0
C37 C38 H38 121.0
C38 C39 C34 124.73(18)
C38 C39 N4 120.78(18)
C34 C39 N4 114.47(16)
N3 C40 C41 109.70(18)
N3 C40 H40 125.2
C41 C40 H40 125.2
C42 C41 C40 105.96(18)
C42 C41 H41 127.0
C40 C41 H41 127.0
N4 C42 C41 107.59(18)
N4 C42 H42 126.2
C41 C42 H42 126.2
C25 N1 N2 106.26(16)
C25 N1 Ir1 138.97(14)
N2 N1 Ir1 114.76(12)
C27 N2 N1 110.15(17)
C27 N2 C28 132.98(18)
N1 N2 C28 116.44(16)
C40 N3 N4 106.71(16)
C40 N3 Ir1 137.40(14)
N4 N3 Ir1 115.87(12)
C42 N4 N3 110.04(16)
C42 N4 C39 133.18(17)
N3 N4 C39 116.76(15)
C6 P1 C13 104.56(9)
C6 P1 C19 101.32(9)
C13 P1 C19 103.98(9)
C6 P1 Ir1 112.53(6)
C13 P1 Ir1 110.86(6)
C19 P1 Ir1 121.86(7)
C3 S1 C4 91.05(10)
C5 S2 C8 92.64(9)
C12 S3 C9 91.87(10)
N3 Ir1 N1 169.52(6)
N3 Ir1 C33 91.35(7)
N1 Ir1 C33 79.37(7)
N3 Ir1 C34 79.20(7)
N1 Ir1 C34 94.77(7)
C33 Ir1 C34 83.39(7)
N3 Ir1 C1 94.95(7)
N1 Ir1 C1 90.18(7)
C33 Ir1 C1 91.47(7)
C34 Ir1 C1 172.07(7)
N3 Ir1 P1 91.85(5)
N1 Ir1 P1 97.42(5)
C33 Ir1 P1 176.79(6)
C34 Ir1 P1 97.04(5)
C1 Ir1 P1 88.43(5)

loop_
_geom_bond_atom_site_label_1
_geom_bond_atom_site_label_2
_geom_bond_distance
C1 C4 1.387(3)
C1 C2 1.426(3)
C1 Ir1 2.1318(19)
C2 C3 1.365(3)
C2 H2 0.9500
C3 S1 1.709(2)
C3 H3 0.9500
C4 C5 1.451(3)
C4 S1 1.7447(19)
C5 C6 1.381(3)
C5 S2 1.7338(19)
C6 C7 1.429(3)
C6 P1 1.7996(19)
C7 C8 1.363(3)
C7 H7 0.9500
C8 C9 1.445(3)
C8 S2 1.734(2)
C9 C10 1.364(3)
C9 S3 1.728(2)
C10 C11 1.423(3)
C10 H10 0.9500
C11 C12 1.350(3)
C11 H11 0.9500
C12 S3 1.714(2)
C12 H12 0.9500
C13 C18 1.390(3)
C13 C14 1.393(3)
C13 P1 1.823(2)
C14 C15 1.392(3)
C14 H14 0.9500
C15 C16 1.379(3)
C15 H15 0.9500
C16 C17 1.385(3)
C16 H16 0.9500
C17 C18 1.390(3)
C17 H17 0.9500
C18 H18 0.9500
C19 C24 1.389(3)
C19 C20 1.400(3)
C19 P1 1.823(2)
C20 C21 1.390(3)
C20 H20 0.9500
C21 C22 1.380(4)
C21 H21 0.9500
C22 C23 1.381(4)
C22 H22 0.9500
C23 C24 1.394(3)
C23 H23 0.9500
C24 H24 0.9500
C25 N1 1.329(2)
C25 C26 1.401(3)
C25 H25 0.9500
C26 C27 1.368(3)
C26 H26 0.9500
C27 N2 1.347(3)
C27 H27 0.9500
C28 C29 1.393(3)
C28 C33 1.400(3)
C28 N2 1.416(3)
C29 C30 1.388(3)
C29 H29 0.9500
C30 C31 1.387(3)
C30 H30 0.9500
C31 C32 1.395(3)
C31 H31 0.9500
C32 C33 1.396(3)
C32 H32 0.9500
C33 Ir1 2.0546(19)
C34 C35 1.399(3)
C34 C39 1.402(3)
C34 Ir1 2.0794(19)
C35 C36 1.391(3)
C35 H35 0.9500
C36 C37 1.388(3)
C36 H36 0.9500
C37 C38 1.388(3)
C37 H37 0.9500
C38 C39 1.386(3)
C38 H38 0.9500
C39 N4 1.421(2)
C40 N3 1.331(2)
C40 C41 1.399(3)
C40 H40 0.9500
C41 C42 1.367(3)
C41 H41 0.9500
C42 N4 1.353(2)
C42 H42 0.9500
N1 N2 1.370(2)
N1 Ir1 2.0324(16)
N3 N4 1.362(2)
N3 Ir1 2.0235(16)
P1 Ir1 2.3203(5)

loop_
_geom_torsion_atom_site_label_1
_geom_torsion_atom_site_label_2
_geom_torsion_atom_site_label_3
_geom_torsion_atom_site_label_4
_geom_torsion
C4 C1 C2 C3 -1.2(3)
Ir1 C1 C2 C3 174.40(15)
C1 C2 C3 S1 0.3(2)
C2 C1 C4 C5 -175.86(19)
Ir1 C1 C4 C5 8.7(3)
C2 C1 C4 S1 1.6(2)
Ir1 C1 C4 S1 -173.83(10)
C1 C4 C5 C6 13.9(3)
S1 C4 C5 C6 -163.50(17)
C1 C4 C5 S2 -168.82(17)
S1 C4 C5 S2 13.8(2)
C4 C5 C6 C7 178.30(19)
S2 C5 C6 C7 0.8(2)
C4 C5 C6 P1 0.6(3)
S2 C5 C6 P1 -176.92(11)
C5 C6 C7 C8 -0.9(3)
P1 C6 C7 C8 176.63(15)
C6 C7 C8 C9 179.44(19)
C6 C7 C8 S2 0.7(2)
C7 C8 C9 C10 -161.0(2)
S2 C8 C9 C10 17.7(3)
C7 C8 C9 S3 17.1(3)
S2 C8 C9 S3 -164.26(11)
C8 C9 C10 C11 176.5(2)
S3 C9 C10 C11 -1.7(2)
C9 C10 C11 C12 0.6(3)
C10 C11 C12 S3 0.8(2)
C18 C13 C14 C15 0.3(3)
P1 C13 C14 C15 -168.72(16)
C13 C14 C15 C16 -0.3(3)
C14 C15 C16 C17 0.2(3)
C15 C16 C17 C18 -0.1(3)
C16 C17 C18 C13 0.1(3)
C14 C13 C18 C17 -0.2(3)
P1 C13 C18 C17 168.93(16)
C24 C19 C20 C21 -0.8(3)
P1 C19 C20 C21 174.61(16)
C19 C20 C21 C22 1.1(3)
C20 C21 C22 C23 -0.6(3)
C21 C22 C23 C24 -0.2(3)
C20 C19 C24 C23 0.0(3)
P1 C19 C24 C23 -175.51(16)
C22 C23 C24 C19 0.5(3)
N1 C25 C26 C27 -0.4(2)
C25 C26 C27 N2 0.3(2)
C33 C28 C29 C30 -1.1(3)
N2 C28 C29 C30 178.01(19)
C28 C29 C30 C31 0.4(3)
C29 C30 C31 C32 0.3(3)
C30 C31 C32 C33 -0.3(3)
C31 C32 C33 C28 -0.4(3)
C31 C32 C33 Ir1 174.37(15)
C29 C28 C33 C32 1.1(3)
N2 C28 C33 C32 -178.07(17)
C29 C28 C33 Ir1 -174.55(17)
N2 C28 C33 Ir1 6.3(2)
C39 C34 C35 C36 2.4(3)
Ir1 C34 C35 C36 174.73(16)
C34 C35 C36 C37 -1.1(3)
C35 C36 C37 C38 -1.1(3)
C36 C37 C38 C39 1.7(3)
C37 C38 C39 C34 -0.2(3)
C37 C38 C39 N4 -178.41(17)
C35 C34 C39 C38 -1.8(3)
Ir1 C34 C39 C38 -175.48(15)
C35 C34 C39 N4 176.51(16)
Ir1 C34 C39 N4 2.8(2)
N3 C40 C41 C42 -0.1(2)
C40 C41 C42 N4 -0.3(2)
C26 C25 N1 N2 0.3(2)
C26 C25 N1 Ir1 -178.21(15)
C26 C27 N2 N1 -0.2(2)
C26 C27 N2 C28 -172.1(2)
C25 N1 N2 C27 -0.1(2)
Ir1 N1 N2 C27 178.83(14)
C25 N1 N2 C28 173.39(17)
Ir1 N1 N2 C28 -7.7(2)
C29 C28 N2 C27 -6.7(3)
C33 C28 N2 C27 172.4(2)
C29 C28 N2 N1 -178.32(18)
C33 C28 N2 N1 0.8(2)
C41 C40 N3 N4 0.5(2)
C41 C40 N3 Ir1 -177.40(15)
C41 C42 N4 N3 0.6(2)
C41 C42 N4 C39 178.52(19)
C40 N3 N4 C42 -0.7(2)
Ir1 N3 N4 C42 177.75(12)
C40 N3 N4 C39 -178.98(16)
Ir1 N3 N4 C39 -0.6(2)
C38 C39 N4 C42 -1.0(3)
C34 C39 N4 C42 -179.36(19)
C38 C39 N4 N3 176.83(17)
C34 C39 N4 N3 -1.5(2)
C5 C6 P1 C13 91.47(17)
C7 C6 P1 C13 -85.88(18)
C5 C6 P1 C19 -160.68(17)
C7 C6 P1 C19 21.97(19)
C5 C6 P1 Ir1 -28.93(18)
C7 C6 P1 Ir1 153.72(15)
C18 C13 P1 C6 156.06(15)
C14 C13 P1 C6 -34.96(18)
C18 C13 P1 C19 50.18(17)
C14 C13 P1 C19 -140.84(16)
C18 C13 P1 Ir1 -82.43(16)
C14 C13 P1 Ir1 86.55(16)
C24 C19 P1 C6 100.69(17)
C20 C19 P1 C6 -74.75(17)
C24 C19 P1 C13 -151.01(16)
C20 C19 P1 C13 33.56(18)
C24 C19 P1 Ir1 -25.08(19)
C20 C19 P1 Ir1 159.48(13)
C2 C3 S1 C4 0.53(17)
C1 C4 S1 C3 -1.28(16)
C5 C4 S1 C3 176.48(16)
C6 C5 S2 C8 -0.33(16)
C4 C5 S2 C8 -178.09(16)
C7 C8 S2 C5 -0.19(16)
C9 C8 S2 C5 -179.05(17)
C11 C12 S3 C9 -1.54(18)
C10 C9 S3 C12 1.86(17)
C8 C9 S3 C12 -176.54(17)
C40 N3 Ir1 N1 123.8(3)
N4 N3 Ir1 N1 -54.0(4)
C40 N3 Ir1 C33 96.4(2)
N4 N3 Ir1 C33 -81.40(13)
C40 N3 Ir1 C34 179.4(2)
N4 N3 Ir1 C34 1.61(13)
C40 N3 Ir1 C1 4.8(2)
N4 N3 Ir1 C1 -173.00(13)
C40 N3 Ir1 P1 -83.82(19)
N4 N3 Ir1 P1 98.42(12)
C25 N1 Ir1 N3 158.9(3)
N2 N1 Ir1 N3 -19.5(4)
C25 N1 Ir1 C33 -173.1(2)
N2 N1 Ir1 C33 8.48(13)
C25 N1 Ir1 C34 104.5(2)
N2 N1 Ir1 C34 -73.86(13)
C25 N1 Ir1 C1 -81.7(2)
N2 N1 Ir1 C1 99.94(13)
C25 N1 Ir1 P1 6.8(2)
N2 N1 Ir1 P1 -171.62(12)
C32 C33 Ir1 N3 -7.67(18)
C28 C33 Ir1 N3 167.15(14)
C32 C33 Ir1 N1 177.22(19)
C28 C33 Ir1 N1 -7.96(14)
C32 C33 Ir1 C34 -86.64(18)
C28 C33 Ir1 C34 88.18(15)
C32 C33 Ir1 C1 87.31(18)
C28 C33 Ir1 C1 -97.87(15)
C32 C33 Ir1 P1 175.4(8)
C28 C33 Ir1 P1 -9.7(10)
C35 C34 Ir1 N3 -174.8(2)
C39 C34 Ir1 N3 -2.39(13)
C35 C34 Ir1 N1 -3.44(19)
C39 C34 Ir1 N1 168.96(14)
C35 C34 Ir1 C33 -82.13(19)
C39 C34 Ir1 C33 90.27(14)
C35 C34 Ir1 C1 -132.0(5)
C39 C34 Ir1 C1 40.4(6)
C35 C34 Ir1 P1 94.66(18)
C39 C34 Ir1 P1 -92.94(13)
C4 C1 Ir1 N3 -120.86(17)
C2 C1 Ir1 N3 64.33(17)
C4 C1 Ir1 N1 68.29(17)
C2 C1 Ir1 N1 -106.52(17)
C4 C1 Ir1 C33 147.65(18)
C2 C1 Ir1 C33 -27.16(17)
C4 C1 Ir1 C34 -162.9(5)
C2 C1 Ir1 C34 22.3(6)
C4 C1 Ir1 P1 -29.14(17)
C2 C1 Ir1 P1 156.06(16)
C6 P1 Ir1 N3 129.19(8)
C13 P1 Ir1 N3 12.49(8)
C19 P1 Ir1 N3 -110.28(9)
C6 P1 Ir1 N1 -55.69(8)
C13 P1 Ir1 N1 -172.39(8)
C19 P1 Ir1 N1 64.84(9)
C6 P1 Ir1 C33 -53.9(9)
C13 P1 Ir1 C33 -170.6(9)
C19 P1 Ir1 C33 66.6(9)
C6 P1 Ir1 C34 -151.47(9)
C13 P1 Ir1 C34 91.83(9)
C19 P1 Ir1 C34 -30.94(9)
C6 P1 Ir1 C1 34.29(9)
C13 P1 Ir1 C1 -82.41(9)
C19 P1 Ir1 C1 154.82(9)
